data_2216756
loop_
_publ_author_name
'Periasamy Devi'
'Packianathan Thomas Muthiah'

_publ_section_title
;
 Hydrogen-bonding patterns in the cocrystal
 2-amino-4,6-dimethylpyrimidine--terephthalic acid (2/1)
;
_journal_coeditor_code SI2041
_journal_issue 12
_journal_name_full 'Acta Crystallographica Section E'
_journal_page_first o4822
_journal_page_last o4823
_journal_paper_doi 10.1107/S1600536807059703
_journal_volume 63
_journal_year 2007
_chemical_formula_iupac '2C6 H9 N3, C8 H6 O4'
_chemical_formula_moiety 'C8 H6 O4, 2(C6 H9 N3)'
_chemical_formula_sum 'C20 H24 N6 O4'
_chemical_formula_weight 412.45
_chemical_name_common '2-amino-4,6-dimethyl pyrimidine terephthalic acid'
_chemical_name_systematic
;
 2-amino-4,6-dimethylpyrimidine--terephthalic acid (2/1)
;
_space_group_IT_number 14
_symmetry_cell_setting monoclinic
_symmetry_space_group_name_Hall '-P 2yn'
_symmetry_space_group_name_H-M 'P 1 21/n 1'
_atom_sites_solution_hydrogens geom
_atom_sites_solution_primary direct
_atom_sites_solution_secondary difmap
_cell_angle_alpha 90
_cell_angle_beta 95.083(3)
_cell_angle_gamma 90
_cell_formula_units_Z 2
_cell_length_a 3.9689(2)
_cell_length_b 15.1778(8)
_cell_length_c 16.5995(8)
_cell_measurement_reflns_used 3678
_cell_measurement_temperature 293
_cell_measurement_theta_max 27.2
_cell_measurement_theta_min 1.8
_cell_volume 996.01(9)
_computing_cell_refinement 'APEX2/SAINT (Bruker, 2004)'
_computing_data_collection 'APEX2 (Bruker, 2004)'
_computing_data_reduction 'SAINT/XPREP (Bruker, 2004)'
_computing_molecular_graphics 'PLATON (Spek, 2003)'
_computing_publication_material 'PLATON (Spek, 2003)'
_computing_structure_refinement 'SHELXL97 (Sheldrick, 1997)'
_computing_structure_solution 'SHELXS97 (Sheldrick, 1997)'
_diffrn_ambient_temperature 293
_diffrn_measured_fraction_theta_full 0.993
_diffrn_measured_fraction_theta_max 0.993
_diffrn_measurement_device_type 'Bruker Kappa APEXII'
_diffrn_measurement_method '\w and \f scan'
_diffrn_radiation_monochromator graphite
_diffrn_radiation_source 'fine-focus sealed tube'
_diffrn_radiation_type MoK\a
_diffrn_radiation_wavelength 0.71073
_diffrn_reflns_av_R_equivalents 0.0301
_diffrn_reflns_av_sigmaI/netI 0.0238
_diffrn_reflns_limit_h_max 5
_diffrn_reflns_limit_h_min -5
_diffrn_reflns_limit_k_max 19
_diffrn_reflns_limit_k_min -19
_diffrn_reflns_limit_l_max 21
_diffrn_reflns_limit_l_min -21
_diffrn_reflns_number 10926
_diffrn_reflns_reduction_process ' ?'
_diffrn_reflns_theta_full 27.21
_diffrn_reflns_theta_max 27.21
_diffrn_reflns_theta_min 1.82
_diffrn_standards_interval_count 100
_diffrn_standards_interval_time 60
_diffrn_standards_number 1
_exptl_absorpt_coefficient_mu 0.099
_exptl_absorpt_correction_T_max 0.978
_exptl_absorpt_correction_T_min 0.969
_exptl_absorpt_correction_type multi-scan
_exptl_absorpt_process_details '(SADABS; Bruker, 2004; Blessing, 1995)'
_exptl_crystal_colour colourless
_exptl_crystal_density_diffrn 1.375
_exptl_crystal_density_method 'Not Measured'
_exptl_crystal_description plate-like
_exptl_crystal_F_000 436
_exptl_crystal_size_max 0.22
_exptl_crystal_size_mid 0.20
_exptl_crystal_size_min 0.16
_refine_diff_density_max 0.237
_refine_diff_density_min -0.184
_refine_ls_goodness_of_fit_ref 1.076
_refine_ls_hydrogen_treatment constr
_refine_ls_matrix_type full
_refine_ls_number_parameters 138
_refine_ls_number_reflns 2198
_refine_ls_number_restraints 0
_refine_ls_restrained_S_all 1.076
_refine_ls_R_factor_all 0.0572
_refine_ls_R_factor_gt 0.0416
_refine_ls_shift/su_max 0.000
_refine_ls_shift/su_mean 0.000
_refine_ls_structure_factor_coef Fsqd
_refine_ls_weighting_details 'w=1/[\s^2^(Fo^2^)+(0.0635P)^2^+0.2062P] where P=(Fo^2^+2Fc^2^)/3'
_refine_ls_weighting_scheme calc
_refine_ls_wR_factor_gt 0.1147
_refine_ls_wR_factor_ref 0.1231
_reflns_number_gt 1685
_reflns_number_total 2198
_reflns_threshold_expression I>2\s(I)
_cod_data_source_file si2041.cif
_cod_data_source_block I
_cod_depositor_comments
;
The following automatic conversions were performed:
'_symmetry_cell_setting' value 'Monoclinic' changed to 'monoclinic'
according to '/home/saulius/struct/CIF-dictionaries/cif_core.dic'
dictionary named 'cif_core.dic' version 2.4.1 from 2010-06-29.

Automatic conversion script
Id: cif_fix_enum 1527 2010-12-29 10:47:43Z saulius 

The following automatic conversions were performed:

'_symmetry_cell_setting' value 'Monoclinic' changed to 'monoclinic'
according to /home/saulius/struct/CIF-dictionaries/cif_core.dic
dictionary named 'cif_core.dic' version 2.4.1 from 2010-06-29.

Automatic conversion script
Id: cif_fix_values 1715 2011-07-08 13:25:40Z adriana 
;
_cod_original_sg_symbol_H-M 'P 21/n'
_cod_database_code 2216756
_cod_database_fobs_code 2216756

loop_
_symmetry_equiv_pos_as_xyz
x,y,z
1/2-x,1/2+y,1/2-z
-x,-y,-z
1/2+x,1/2-y,1/2+z

loop_
_atom_site_aniso_label
_atom_site_aniso_U_11
_atom_site_aniso_U_22
_atom_site_aniso_U_33
_atom_site_aniso_U_12
_atom_site_aniso_U_13
_atom_site_aniso_U_23
O1 0.0618(8) 0.0386(6) 0.0242(5) 0.0146(6) -0.0083(5) 0.0019(4)
O2 0.0752(9) 0.0448(7) 0.0261(5) 0.0172(6) -0.0075(5) -0.0038(5)
C9 0.0373(9) 0.0316(8) 0.0252(7) -0.0003(7) -0.0002(6) 0.0023(6)
C10 0.0309(8) 0.0277(7) 0.0247(6) -0.0018(6) -0.0001(5) 0.0021(5)
C11 0.0399(9) 0.0290(8) 0.0297(7) 0.0075(7) -0.0016(6) 0.0025(6)
C12 0.0416(9) 0.0303(8) 0.0258(7) 0.0040(7) 0.0015(6) -0.0023(5)
N1 0.0332(7) 0.0285(6) 0.0209(5) -0.0012(5) -0.0004(4) -0.0006(4)
N2 0.0585(9) 0.0350(7) 0.0208(6) 0.0117(6) -0.0026(5) -0.0023(5)
N3 0.0369(7) 0.0314(7) 0.0205(5) -0.0041(5) -0.0009(5) 0.0004(5)
C2 0.0339(8) 0.0283(7) 0.0213(6) -0.0052(6) 0.0007(5) -0.0001(5)
C4 0.0290(8) 0.0323(8) 0.0250(7) -0.0074(6) -0.0025(5) 0.0040(5)
C5 0.0333(8) 0.0293(8) 0.0299(7) -0.0002(6) -0.0008(6) 0.0034(6)
C6 0.0290(8) 0.0291(7) 0.0259(7) -0.0041(6) 0.0010(5) 0.0003(5)
C7 0.0444(10) 0.0436(9) 0.0277(7) -0.0029(7) -0.0073(6) 0.0056(6)
C8 0.0445(10) 0.0391(9) 0.0314(7) 0.0039(7) 0.0019(6) -0.0047(6)

loop_
_atom_site_type_symbol
_atom_site_label
_atom_site_fract_x
_atom_site_fract_y
_atom_site_fract_z
_atom_site_U_iso_or_equiv
_atom_site_thermal_displace_type
_atom_site_calc_flag
_atom_site_refinement_flags
_atom_site_occupancy
O O1 0.0917(3) 0.60043(7) 0.31830(6) 0.0423(4) Uani . . 1.000
O O2 0.3105(3) 0.47269(8) 0.28173(6) 0.0494(4) Uani . . 1.000
C C9 0.2581(4) 0.52744(10) 0.33266(8) 0.0315(5) Uani . . 1.000
C C10 0.3850(4) 0.51463(9) 0.41970(8) 0.0279(4) Uani . . 1.000
C C11 0.3215(4) 0.57593(10) 0.47848(8) 0.0331(5) Uani . . 1.000
C C12 0.4362(4) 0.56113(10) 0.55841(8) 0.0327(5) Uani . . 1.000
N N1 -0.1629(3) 0.63231(8) 0.16925(6) 0.0277(3) Uani . . 1.000
N N2 0.0773(4) 0.51007(8) 0.11590(7) 0.0385(4) Uani . . 1.000
N N3 -0.2311(3) 0.60097(8) 0.02749(6) 0.0298(4) Uani . . 1.000
C C2 -0.1084(4) 0.58227(9) 0.10406(8) 0.0279(4) Uani . . 1.000
C C4 -0.4185(4) 0.67319(9) 0.01642(8) 0.0291(4) Uani . . 1.000
C C5 -0.4849(4) 0.72782(10) 0.07997(8) 0.0310(4) Uani . . 1.000
C C6 -0.3484(4) 0.70539(9) 0.15686(8) 0.0281(4) Uani . . 1.000
C C7 -0.5565(4) 0.69249(11) -0.06899(9) 0.0392(5) Uani . . 1.000
C C8 -0.3990(4) 0.76140(11) 0.22893(9) 0.0384(5) Uani . . 1.000
H H1 0.02920 0.60360 0.27000 0.0630 Uiso calc R 1.000
H H11 0.20170 0.62700 0.46410 0.0400 Uiso calc R 1.000
H H12 0.39290 0.60230 0.59770 0.0390 Uiso calc R 1.000
H H2A 0.11570 0.47710 0.07560 0.0460 Uiso calc R 1.000
H H2B 0.15940 0.49620 0.16390 0.0460 Uiso calc R 1.000
H H5 -0.61720 0.77810 0.07120 0.0370 Uiso calc R 1.000
H H7A -0.37370 0.70710 -0.10080 0.0590 Uiso calc R 1.000
H H7B -0.71100 0.74120 -0.06920 0.0590 Uiso calc R 1.000
H H7C -0.67290 0.64150 -0.09150 0.0590 Uiso calc R 1.000
H H8A -0.46280 0.72480 0.27220 0.0580 Uiso calc R 1.000
H H8B -0.57440 0.80370 0.21500 0.0580 Uiso calc R 1.000
H H8C -0.19220 0.79160 0.24580 0.0580 Uiso calc R 1.000

loop_
_atom_type_symbol
_atom_type_description
_atom_type_scat_dispersion_real
_atom_type_scat_dispersion_imag
_atom_type_scat_source
O O 0.0106 0.0060 'International Tables Vol C Tables 4.2.6.8 and 6.1.1.4'
N N 0.0061 0.0033 'International Tables Vol C Tables 4.2.6.8 and 6.1.1.4'
H H 0.0000 0.0000 'International Tables Vol C Tables 4.2.6.8 and 6.1.1.4'
C C 0.0033 0.0016 'International Tables Vol C Tables 4.2.6.8 and 6.1.1.4'

loop_
_geom_angle_atom_site_label_1
_geom_angle_atom_site_label_2
_geom_angle_atom_site_label_3
_geom_angle_site_symmetry_1
_geom_angle_site_symmetry_3
_geom_angle
_geom_angle_publ_flag
C9 O1 H1 . . 109.51 no
C2 N1 C6 . . 117.83(11) no
C2 N3 C4 . . 117.03(11) no
H2A N2 H2B . . 119.98 no
C2 N2 H2B . . 119.99 no
C2 N2 H2A . . 120.02 no
O2 C9 C10 . . 121.16(14) no
O1 C9 O2 . . 124.73(13) no
O1 C9 C10 . . 114.11(12) no
C11 C10 C12 . 3_666 119.59(13) no
C9 C10 C11 . . 121.61(13) no
C9 C10 C12 . 3_666 118.79(12) no
C10 C11 C12 . . 120.08(14) no
C10 C12 C11 3_666 . 120.33(13) no
C10 C11 H11 . . 119.96 no
C12 C11 H11 . . 119.97 no
C11 C12 H12 . . 119.88 no
C10 C12 H12 3_666 . 119.79 no
N1 C2 N2 . . 118.10(12) no
N1 C2 N3 . . 124.34(13) no
N2 C2 N3 . . 117.56(12) no
C5 C4 C7 . . 121.58(13) no
N3 C4 C5 . . 122.04(12) no
N3 C4 C7 . . 116.37(12) no
C4 C5 C6 . . 118.01(14) no
N1 C6 C5 . . 120.73(12) no
N1 C6 C8 . . 117.36(12) no
C5 C6 C8 . . 121.90(13) no
C4 C5 H5 . . 120.97 no
C6 C5 H5 . . 121.02 no
C4 C7 H7A . . 109.50 no
C4 C7 H7B . . 109.43 no
C4 C7 H7C . . 109.43 no
H7A C7 H7B . . 109.48 no
H7A C7 H7C . . 109.46 no
H7B C7 H7C . . 109.52 no
C6 C8 H8A . . 109.43 no
C6 C8 H8B . . 109.47 no
C6 C8 H8C . . 109.44 no
H8A C8 H8B . . 109.49 no
H8A C8 H8C . . 109.49 no
H8B C8 H8C . . 109.51 no

loop_
_geom_bond_atom_site_label_1
_geom_bond_atom_site_label_2
_geom_bond_site_symmetry_2
_geom_bond_distance
_geom_bond_publ_flag
O1 C9 . 1.3009(19) no
O2 C9 . 1.2164(18) no
O1 H1 . 0.8194 no
N1 C2 . 1.3550(17) no
N1 C6 . 1.3371(19) no
N2 C2 . 1.326(2) no
N3 C2 . 1.3504(17) no
N3 C4 . 1.3283(19) no
N2 H2B . 0.8598 no
N2 H2A . 0.8598 no
C9 C10 . 1.5000(19) no
C10 C12 3_666 1.383(2) no
C10 C11 . 1.387(2) no
C11 C12 . 1.3824(19) no
C11 H11 . 0.9294 no
C12 H12 . 0.9302 no
C4 C5 . 1.385(2) no
C4 C7 . 1.503(2) no
C5 C6 . 1.3842(19) no
C6 C8 . 1.496(2) no
C5 H5 . 0.9305 no
C7 H7A . 0.9603 no
C7 H7B . 0.9603 no
C7 H7C . 0.9599 no
C8 H8A . 0.9596 no
C8 H8B . 0.9601 no
C8 H8C . 0.9599 no

loop_
_geom_hbond_atom_site_label_D
_geom_hbond_atom_site_label_H
_geom_hbond_atom_site_label_A
_geom_hbond_site_symmetry_A
_geom_hbond_distance_DH
_geom_hbond_distance_HA
_geom_hbond_distance_DA
_geom_hbond_angle_DHA
_geom_hbond_publ_flag
O1 H1 N1 . 0.82 1.83 2.6332(14) 167 yes
N2 H2A N3 3_565 0.86 2.16 3.0225(16) 177 yes
N2 H2B O2 . 0.86 2.03 2.8817(16) 173 yes

loop_
_geom_torsion_atom_site_label_1
_geom_torsion_atom_site_label_2
_geom_torsion_atom_site_label_3
_geom_torsion_atom_site_label_4
_geom_torsion_site_symmetry_1
_geom_torsion_site_symmetry_3
_geom_torsion_site_symmetry_4
_geom_torsion
_geom_torsion_publ_flag
C6 N1 C2 N3 . . . -0.5(2) no
C2 N1 C6 C8 . . . -178.37(13) no
C6 N1 C2 N2 . . . 179.54(14) no
C2 N1 C6 C5 . . . 1.2(2) no
C4 N3 C2 N1 . . . -0.3(2) no
C4 N3 C2 N2 . . . 179.61(14) no
C2 N3 C4 C7 . . . -179.30(13) no
C2 N3 C4 C5 . . . 0.5(2) no
O1 C9 C10 C11 . . . 0.9(2) no
O2 C9 C10 C11 . . . -178.85(15) no
O2 C9 C10 C12 . . 3_666 -0.1(2) no
O1 C9 C10 C12 . . 3_666 179.68(14) no
C12 C10 C11 C12 3_666 . . -0.1(2) no
C9 C10 C12 C11 . 3_666 3_666 -178.67(14) no
C9 C10 C11 C12 . . . 178.64(14) no
C11 C10 C12 C11 . 3_666 3_666 0.1(2) no
C10 C11 C12 C10 . . 3_666 0.1(2) no
C7 C4 C5 C6 . . . 179.98(14) no
N3 C4 C5 C6 . . . 0.2(2) no
C4 C5 C6 N1 . . . -1.1(2) no
C4 C5 C6 C8 . . . 178.48(14) no
